data_1554867
loop_
_publ_author_name
'Serpier, Fabien'
'Flamme, Benjamin'
'Brayer, Jean-Louis'
'Foll\'eas, Beno\^it'
'Darses, Sylvain'

_publ_section_title
;
 Chiral pyrrolidines and piperidines from enantioselective
 rhodium-catalyzed cascade arylative cyclization.
;
_journal_issue 7
_journal_name_full 'Organic letters'
_journal_page_first 1720
_journal_page_last 1723
_journal_paper_doi 10.1021/acs.orglett.5b00493
_journal_volume 17
_journal_year 2015
_chemical_absolute_configuration ad
_chemical_formula_moiety 'C23 H26 Br N O4 S'
_chemical_formula_sum 'C23 H26 Br N O4 S'
_chemical_formula_weight 492.42
_space_group_crystal_system monoclinic
_space_group_IT_number 4
_space_group_name_Hall 'P 2yb'
_space_group_name_H-M_alt 'P 1 21 1'
_atom_sites_solution_hydrogens geom
_atom_sites_solution_primary direct
_atom_sites_solution_secondary difmap
_audit_creation_method SHELXL-2014/7
_cell_angle_alpha 90
_cell_angle_beta 104.237(7)
_cell_angle_gamma 90
_cell_formula_units_Z 2
_cell_length_a 9.8067(14)
_cell_length_b 9.9678(14)
_cell_length_c 11.8916(17)
_cell_measurement_reflns_used 9489
_cell_measurement_temperature 200(2)
_cell_measurement_theta_max 29.81
_cell_measurement_theta_min 2.42
_cell_volume 1126.7(3)
_computing_cell_refinement 'Bruker SAINT'
_computing_data_collection 'Bruker APEX2'
_computing_data_reduction 'Bruker SAINT'
_computing_molecular_graphics 'DIAMOND (Brandenburg, 2006)'
_computing_publication_material 'WinGX publication routines (Farrugia, 2012)'
_computing_structure_refinement 'SHELXL-2014/7 (Sheldrick, 2014)'
_computing_structure_solution 'SHELXS-2013/1 (Sheldrick, 2008)'
_diffrn_ambient_temperature 200(2)
_diffrn_measured_fraction_theta_full 0.997
_diffrn_measured_fraction_theta_max 0.995
_diffrn_measurement_device_type 'Bruker APEX-II CCD'
_diffrn_measurement_method '\f and \w scans'
_diffrn_radiation_source 'fine-focus sealed tube'
_diffrn_radiation_type MoK\a
_diffrn_radiation_wavelength 0.71073
_diffrn_reflns_av_R_equivalents 0.0176
_diffrn_reflns_av_unetI/netI 0.0130
_diffrn_reflns_Laue_measured_fraction_full 0.997
_diffrn_reflns_Laue_measured_fraction_max 0.995
_diffrn_reflns_limit_h_max 13
_diffrn_reflns_limit_h_min -13
_diffrn_reflns_limit_k_max 14
_diffrn_reflns_limit_k_min -14
_diffrn_reflns_limit_l_max 16
_diffrn_reflns_limit_l_min -16
_diffrn_reflns_number 35224
_diffrn_reflns_point_group_measured_fraction_full 0.999
_diffrn_reflns_point_group_measured_fraction_max 0.995
_diffrn_reflns_theta_full 25.242
_diffrn_reflns_theta_max 30.120
_diffrn_reflns_theta_min 2.143
_exptl_absorpt_coefficient_mu 1.946
_exptl_absorpt_correction_T_max 0.746
_exptl_absorpt_correction_T_min 0.667
_exptl_absorpt_correction_type multi-scan
_exptl_absorpt_process_details
;
SADABS, Bruker AXS Inc., Madison, 
Wisconsin, USA. 
;
_exptl_crystal_colour colorless
_exptl_crystal_density_diffrn 1.451
_exptl_crystal_density_method 'not measured'
_exptl_crystal_description block
_exptl_crystal_F_000 508
_exptl_crystal_size_max 0.17
_exptl_crystal_size_mid 0.12
_exptl_crystal_size_min 0.09
_refine_diff_density_max 0.506
_refine_diff_density_min -0.162
_refine_diff_density_rms 0.045
_refine_ls_abs_structure_details
;
 Flack x determined using 2796 quotients [(I+)-(I-)]/[(I+)+(I-)]
 (Parsons, Flack and Wagner, Acta Cryst. B69 (2013) 249-259).
;
_refine_ls_abs_structure_Flack -0.0110(14)
_refine_ls_extinction_method none
_refine_ls_goodness_of_fit_ref 1.019
_refine_ls_hydrogen_treatment constr
_refine_ls_matrix_type full
_refine_ls_number_parameters 273
_refine_ls_number_reflns 6605
_refine_ls_number_restraints 1
_refine_ls_restrained_S_all 1.019
_refine_ls_R_factor_all 0.0256
_refine_ls_R_factor_gt 0.0234
_refine_ls_shift/su_max 0.001
_refine_ls_shift/su_mean 0.000
_refine_ls_structure_factor_coef Fsqd
_refine_ls_weighting_details 'w=1/[\s^2^(Fo^2^)+(0.0412P)^2^+0.1142P] where P=(Fo^2^+2Fc^2^)/3'
_refine_ls_weighting_scheme calc
_refine_ls_wR_factor_gt 0.0609
_refine_ls_wR_factor_ref 0.0620
_reflns_Friedel_coverage 0.901
_reflns_Friedel_fraction_full 1.000
_reflns_Friedel_fraction_max 0.996
_reflns_number_gt 6251
_reflns_number_total 6605
_reflns_threshold_expression 'I > 2\s(I)'
_cod_data_source_file ol5b00493_si_002.cif
_cod_data_source_block shelx
_cod_original_sg_symbol_H-M 'P 21'
_cod_database_code 1554867
_shelx_shelxl_version_number 2014/7
_shelx_space_group_comment
;
The symmetry employed for this shelxl refinement is uniquely defined
by the following loop, which should always be used as a source of
symmetry information in preference to the above space-group names.
They are only intended as comments.
;

loop_
_space_group_symop_operation_xyz
'x, y, z'
'-x, y+1/2, -z'

loop_
_atom_site_label
_atom_site_type_symbol
_atom_site_fract_x
_atom_site_fract_y
_atom_site_fract_z
_atom_site_U_iso_or_equiv
_atom_site_adp_type
_atom_site_occupancy
_atom_site_site_symmetry_order
_atom_site_calc_flag
_atom_site_refinement_flags_posn
_atom_site_refinement_flags_adp
Br1 Br 0.69109(2) 0.50152(2) 0.21279(2) 0.04146(7) Uani 1 1 d . .
N1 N 0.87657(17) 0.09195(16) 0.93105(15) 0.0261(3) Uani 1 1 d . .
S1 S 0.85375(5) 0.20395(5) 1.02455(4) 0.02783(10) Uani 1 1 d . .
O1 O 0.98990(18) 0.25940(17) 1.07634(15) 0.0391(4) Uani 1 1 d . .
O2 O 0.77605(19) 0.13882(17) 1.09648(14) 0.0401(4) Uani 1 1 d . .
O3 O 0.6328(2) -0.0761(2) 0.49159(18) 0.0519(5) Uani 1 1 d . .
O4 O 0.7073(2) -0.25058(18) 0.6067(2) 0.0521(5) Uani 1 1 d . .
C1 C 0.98181(19) 0.1139(2) 0.86299(17) 0.0274(4) Uani 1 1 d . .
H1A H 1.0298 0.0280 0.8563 0.033 Uiso 1 1 calc R U
H1B H 1.0536 0.1780 0.9050 0.033 Uiso 1 1 calc R U
C2 C 0.91820(18) 0.16785(18) 0.74260(16) 0.0239(3) Uani 1 1 d . .
C3 C 0.79188(19) 0.08812(18) 0.67667(17) 0.0238(3) Uani 1 1 d . .
H3 H 0.7443 0.1403 0.6061 0.029 Uiso 1 1 calc R U
C4 C 0.68635(18) 0.06767(19) 0.75184(18) 0.0259(3) Uani 1 1 d . .
H4A H 0.6423 0.1549 0.7616 0.031 Uiso 1 1 calc R U
H4B H 0.6110 0.0061 0.7112 0.031 Uiso 1 1 calc R U
C5 C 0.75498(19) 0.0102(2) 0.87110(16) 0.0286(3) Uani 1 1 d . .
H5A H 0.6850 0.0072 0.9185 0.034 Uiso 1 1 calc R U
H5B H 0.7864 -0.0828 0.8624 0.034 Uiso 1 1 calc R U
C6 C 0.9707(2) 0.2735(2) 0.69795(18) 0.0285(4) Uani 1 1 d . .
C7 C 1.0994(3) 0.3524(3) 0.7598(2) 0.0447(6) Uani 1 1 d . .
H7A H 1.1326 0.3192 0.8395 0.067 Uiso 1 1 calc R U
H7B H 1.0750 0.4476 0.7613 0.067 Uiso 1 1 calc R U
H7C H 1.1739 0.3414 0.7187 0.067 Uiso 1 1 calc R U
C8 C 0.9045(2) 0.3258(2) 0.57900(17) 0.0279(4) Uani 1 1 d . .
C9 C 0.8460(3) 0.4542(2) 0.5666(2) 0.0385(5) Uani 1 1 d . .
H9 H 0.8501 0.5072 0.6338 0.046 Uiso 1 1 calc R U
C10 C 0.7822(2) 0.5060(3) 0.45827(18) 0.0390(4) Uani 1 1 d . .
H10 H 0.7411 0.5929 0.4512 0.047 Uiso 1 1 calc R U
C11 C 0.7790(2) 0.4298(2) 0.36096(18) 0.0302(4) Uani 1 1 d . .
C12 C 0.8387(2) 0.3036(2) 0.36905(19) 0.0316(4) Uani 1 1 d . .
H12 H 0.8368 0.2525 0.3013 0.038 Uiso 1 1 calc R U
C13 C 0.9016(2) 0.2529(2) 0.47847(19) 0.0312(4) Uani 1 1 d . .
H13 H 0.9436 0.1665 0.4848 0.037 Uiso 1 1 calc R U
C14 C 0.8413(2) -0.0470(2) 0.63707(19) 0.0295(4) Uani 1 1 d . .
H14A H 0.9012 -0.0293 0.5828 0.035 Uiso 1 1 calc R U
H14B H 0.8997 -0.0940 0.7055 0.035 Uiso 1 1 calc R U
C15 C 0.7224(2) -0.1371(2) 0.57870(18) 0.0313(4) Uani 1 1 d . .
C16 C 0.5114(4) -0.1555(4) 0.4338(3) 0.0681(9) Uani 1 1 d . .
H16A H 0.5398 -0.2214 0.3827 0.102 Uiso 1 1 calc R U
H16B H 0.4390 -0.0964 0.3877 0.102 Uiso 1 1 calc R U
H16C H 0.4736 -0.2023 0.4920 0.102 Uiso 1 1 calc R U
C17 C 0.7469(2) 0.33526(19) 0.95170(16) 0.0254(3) Uani 1 1 d . .
C18 C 0.8087(2) 0.4417(2) 0.90787(18) 0.0288(4) Uani 1 1 d . .
H18 H 0.9077 0.4437 0.9169 0.035 Uiso 1 1 calc R U
C19 C 0.7251(2) 0.5456(2) 0.8507(2) 0.0333(4) Uani 1 1 d . .
H19 H 0.7675 0.6188 0.8210 0.040 Uiso 1 1 calc R U
C20 C 0.5800(2) 0.5432(2) 0.8363(2) 0.0354(4) Uani 1 1 d . .
C21 C 0.5200(2) 0.4355(3) 0.8819(2) 0.0370(5) Uani 1 1 d . .
H21 H 0.4211 0.4335 0.8733 0.044 Uiso 1 1 calc R U
C22 C 0.6022(2) 0.3314(2) 0.93947(19) 0.0322(4) Uani 1 1 d . .
H22 H 0.5603 0.2585 0.9701 0.039 Uiso 1 1 calc R U
C23 C 0.4890(3) 0.6542(3) 0.7717(3) 0.0573(8) Uani 1 1 d . .
H23A H 0.3903 0.6363 0.7700 0.086 Uiso 1 1 calc R U
H23B H 0.5175 0.7399 0.8108 0.086 Uiso 1 1 calc R U
H23C H 0.5002 0.6587 0.6921 0.086 Uiso 1 1 calc R U

loop_
_atom_site_aniso_label
_atom_site_aniso_U_11
_atom_site_aniso_U_22
_atom_site_aniso_U_33
_atom_site_aniso_U_23
_atom_site_aniso_U_13
_atom_site_aniso_U_12
Br1 0.03982(11) 0.05384(14) 0.03212(10) 0.00716(10) 0.01150(8) -0.00242(10)
N1 0.0255(7) 0.0269(7) 0.0263(7) -0.0008(6) 0.0069(6) 0.0021(6)
S1 0.0309(2) 0.0299(2) 0.0209(2) 0.00129(16) 0.00298(16) 0.00700(17)
O1 0.0354(8) 0.0412(8) 0.0325(8) -0.0059(6) -0.0074(6) 0.0075(6)
O2 0.0535(10) 0.0415(8) 0.0292(7) 0.0090(6) 0.0178(7) 0.0120(7)
O3 0.0508(11) 0.0512(10) 0.0433(10) 0.0046(8) -0.0085(8) -0.0146(8)
O4 0.0596(12) 0.0301(8) 0.0622(12) -0.0039(8) 0.0067(10) -0.0064(8)
C1 0.0201(8) 0.0336(9) 0.0277(9) -0.0007(7) 0.0041(6) 0.0022(7)
C2 0.0190(7) 0.0271(8) 0.0248(8) -0.0040(6) 0.0042(6) -0.0011(6)
C3 0.0198(7) 0.0228(7) 0.0275(8) -0.0030(6) 0.0036(6) 0.0001(6)
C4 0.0190(7) 0.0273(8) 0.0314(9) -0.0034(7) 0.0063(6) -0.0005(6)
C5 0.0280(8) 0.0270(8) 0.0317(8) 0.0007(8) 0.0089(6) -0.0028(8)
C6 0.0268(8) 0.0300(9) 0.0281(9) -0.0046(7) 0.0056(7) -0.0054(7)
C7 0.0427(12) 0.0470(13) 0.0404(13) -0.0044(10) 0.0028(10) -0.0220(11)
C8 0.0279(9) 0.0285(8) 0.0287(9) -0.0028(7) 0.0100(7) -0.0078(7)
C9 0.0559(14) 0.0300(9) 0.0315(10) -0.0060(8) 0.0141(10) 0.0009(9)
C10 0.0523(12) 0.0321(9) 0.0355(10) -0.0003(10) 0.0163(9) 0.0053(11)
C11 0.0281(9) 0.0360(10) 0.0286(9) 0.0003(7) 0.0110(7) -0.0061(7)
C12 0.0323(9) 0.0345(9) 0.0303(9) -0.0074(8) 0.0123(8) -0.0071(8)
C13 0.0351(10) 0.0270(8) 0.0334(10) -0.0054(7) 0.0118(8) -0.0023(7)
C14 0.0271(9) 0.0267(8) 0.0348(10) -0.0063(7) 0.0076(7) -0.0001(7)
C15 0.0348(10) 0.0299(9) 0.0301(9) -0.0098(7) 0.0098(8) -0.0026(8)
C16 0.0548(17) 0.076(2) 0.0578(18) -0.0129(16) -0.0154(14) -0.0170(16)
C17 0.0266(8) 0.0260(8) 0.0221(8) -0.0015(6) 0.0032(6) 0.0050(6)
C18 0.0261(9) 0.0296(9) 0.0290(9) -0.0026(7) 0.0037(7) 0.0009(7)
C19 0.0367(10) 0.0292(8) 0.0345(10) 0.0031(7) 0.0098(8) 0.0038(8)
C20 0.0349(10) 0.0396(10) 0.0324(10) 0.0045(8) 0.0096(8) 0.0150(8)
C21 0.0257(9) 0.0481(12) 0.0374(11) 0.0025(9) 0.0083(8) 0.0092(8)
C22 0.0297(9) 0.0361(9) 0.0323(10) 0.0027(8) 0.0107(8) 0.0019(8)
C23 0.0542(16) 0.0603(16) 0.0623(18) 0.0286(14) 0.0235(14) 0.0334(14)

loop_
_atom_type_symbol
_atom_type_description
_atom_type_scat_dispersion_real
_atom_type_scat_dispersion_imag
_atom_type_scat_source
C C 0.0033 0.0016 'International Tables Vol C Tables 4.2.6.8 and 6.1.1.4'
H H 0.0000 0.0000 'International Tables Vol C Tables 4.2.6.8 and 6.1.1.4'
N N 0.0061 0.0033 'International Tables Vol C Tables 4.2.6.8 and 6.1.1.4'
O O 0.0106 0.0060 'International Tables Vol C Tables 4.2.6.8 and 6.1.1.4'
S S 0.1246 0.1234 'International Tables Vol C Tables 4.2.6.8 and 6.1.1.4'
Br Br -0.2901 2.4595 'International Tables Vol C Tables 4.2.6.8 and 6.1.1.4'

loop_
_geom_angle_atom_site_label_1
_geom_angle_atom_site_label_2
_geom_angle_atom_site_label_3
_geom_angle
C5 N1 C1 114.09(15)
C5 N1 S1 118.55(13)
C1 N1 S1 120.28(13)
O2 S1 O1 119.54(11)
O2 S1 N1 106.22(10)
O1 S1 N1 106.68(10)
O2 S1 C17 106.87(10)
O1 S1 C17 107.59(10)
N1 S1 C17 109.74(9)
C15 O3 C16 115.3(2)
N1 C1 C2 112.99(15)
N1 C1 H1A 109.0
C2 C1 H1A 109.0
N1 C1 H1B 109.0
C2 C1 H1B 109.0
H1A C1 H1B 107.8
C6 C2 C1 123.07(17)
C6 C2 C3 123.51(17)
C1 C2 C3 113.40(16)
C2 C3 C4 110.46(16)
C2 C3 C14 109.70(15)
C4 C3 C14 111.58(15)
C2 C3 H3 108.3
C4 C3 H3 108.3
C14 C3 H3 108.3
C5 C4 C3 112.60(15)
C5 C4 H4A 109.1
C3 C4 H4A 109.1
C5 C4 H4B 109.1
C3 C4 H4B 109.1
H4A C4 H4B 107.8
N1 C5 C4 111.17(16)
N1 C5 H5A 109.4
C4 C5 H5A 109.4
N1 C5 H5B 109.4
C4 C5 H5B 109.4
H5A C5 H5B 108.0
C2 C6 C8 121.94(17)
C2 C6 C7 124.88(19)
C8 C6 C7 113.18(17)
C6 C7 H7A 109.5
C6 C7 H7B 109.5
H7A C7 H7B 109.5
C6 C7 H7C 109.5
H7A C7 H7C 109.5
H7B C7 H7C 109.5
C13 C8 C9 117.8(2)
C13 C8 C6 122.76(19)
C9 C8 C6 119.39(19)
C10 C9 C8 121.3(2)
C10 C9 H9 119.4
C8 C9 H9 119.4
C11 C10 C9 119.2(2)
C11 C10 H10 120.4
C9 C10 H10 120.4
C10 C11 C12 121.4(2)
C10 C11 Br1 118.88(17)
C12 C11 Br1 119.67(16)
C11 C12 C13 118.65(19)
C11 C12 H12 120.7
C13 C12 H12 120.7
C12 C13 C8 121.58(19)
C12 C13 H13 119.2
C8 C13 H13 119.2
C15 C14 C3 113.41(16)
C15 C14 H14A 108.9
C3 C14 H14A 108.9
C15 C14 H14B 108.9
C3 C14 H14B 108.9
H14A C14 H14B 107.7
O4 C15 O3 123.1(2)
O4 C15 C14 124.9(2)
O3 C15 C14 112.09(19)
O3 C16 H16A 109.5
O3 C16 H16B 109.5
H16A C16 H16B 109.5
O3 C16 H16C 109.5
H16A C16 H16C 109.5
H16B C16 H16C 109.5
C18 C17 C22 120.75(18)
C18 C17 S1 119.39(15)
C22 C17 S1 119.86(16)
C17 C18 C19 119.63(19)
C17 C18 H18 120.2
C19 C18 H18 120.2
C18 C19 C20 120.7(2)
C18 C19 H19 119.7
C20 C19 H19 119.7
C19 C20 C21 118.76(19)
C19 C20 C23 120.6(2)
C21 C20 C23 120.6(2)
C22 C21 C20 121.2(2)
C22 C21 H21 119.4
C20 C21 H21 119.4
C21 C22 C17 119.0(2)
C21 C22 H22 120.5
C17 C22 H22 120.5
C20 C23 H23A 109.5
C20 C23 H23B 109.5
H23A C23 H23B 109.5
C20 C23 H23C 109.5
H23A C23 H23C 109.5
H23B C23 H23C 109.5

loop_
_geom_bond_atom_site_label_1
_geom_bond_atom_site_label_2
_geom_bond_distance
Br1 C11 1.900(2)
N1 C5 1.475(2)
N1 C1 1.476(3)
N1 S1 1.6295(17)
S1 O2 1.4333(18)
S1 O1 1.4363(17)
S1 C17 1.7649(19)
O3 C15 1.329(3)
O3 C16 1.454(3)
O4 C15 1.198(3)
C1 C2 1.513(3)
C1 H1A 0.9900
C1 H1B 0.9900
C2 C6 1.338(3)
C2 C3 1.518(2)
C3 C4 1.538(3)
C3 C14 1.544(3)
C3 H3 1.0000
C4 C5 1.524(3)
C4 H4A 0.9900
C4 H4B 0.9900
C5 H5A 0.9900
C5 H5B 0.9900
C6 C8 1.498(3)
C6 C7 1.515(3)
C7 H7A 0.9800
C7 H7B 0.9800
C7 H7C 0.9800
C8 C13 1.393(3)
C8 C9 1.395(3)
C9 C10 1.386(3)
C9 H9 0.9500
C10 C11 1.378(3)
C10 H10 0.9500
C11 C12 1.381(3)
C12 C13 1.391(3)
C12 H12 0.9500
C13 H13 0.9500
C14 C15 1.500(3)
C14 H14A 0.9900
C14 H14B 0.9900
C16 H16A 0.9800
C16 H16B 0.9800
C16 H16C 0.9800
C17 C18 1.386(3)
C17 C22 1.391(3)
C18 C19 1.390(3)
C18 H18 0.9500
C19 C20 1.392(3)
C19 H19 0.9500
C20 C21 1.396(4)
C20 C23 1.508(3)
C21 C22 1.387(3)
C21 H21 0.9500
C22 H22 0.9500
C23 H23A 0.9800
C23 H23B 0.9800
C23 H23C 0.9800
